data_9014383
loop_
_publ_author_name
'Levy, D.'
'Barbier, J.'

_publ_section_title
;
 A new structural family: M10n-2 Ge3n+1 O16n with M = (Co, Mg) and (Ni,Mg)
 _cod_database_code 1008809
;
_journal_name_full 'Journal of Solid State Chemistry'
_journal_page_first 9
_journal_page_last 19
_journal_paper_doi 10.1006/jssc.1997.7252
_journal_volume 130
_journal_year 1997
_chemical_formula_sum 'Co1.858 Ge Mg1.143 O5'
_space_group_IT_number 62
_symmetry_space_group_name_Hall '-P 2ac 2n'
_symmetry_space_group_name_H-M 'P n m a'
_cell_angle_alpha 90
_cell_angle_beta 90
_cell_angle_gamma 90
_cell_length_a 10.193
_cell_length_b 5.941
_cell_length_c 24.200
_cell_formula_units_Z 16
_cell_volume 1465.470
_database_code_amcsd 0016680
_exptl_crystal_density_diffrn 5.255
_cod_duplicate_entry 1008809
_cod_original_formula_sum 'Ge (Co1.858 Mg1.143) O5'
_cod_database_code 9014383
_amcsd_formula_title 'Co14.86 Ge8 Mg9.14 O40'

loop_
_space_group_symop_operation_xyz
x,y,z
x,1/2-y,z
-x,1/2+y,-z
1/2-x,1/2+y,1/2+z
1/2+x,1/2-y,1/2-z
1/2+x,y,1/2-z
1/2-x,-y,1/2+z
-x,-y,-z

loop_
_atom_site_label
_atom_site_fract_x
_atom_site_fract_y
_atom_site_fract_z
_atom_site_occupancy
Ge1 0.58090 0.25000 0.32570 1.00000
Ge2 0.41300 0.75000 0.52360 1.00000
Ge3 0.75980 0.75000 0.28860 1.00000
Ge4 0.08310 0.25000 0.39820 1.00000
Co1 0.25570 0.25000 0.49770 0.69300
Mg1 0.25570 0.25000 0.49770 0.30700
Co2 0.90660 0.25000 0.29400 0.31000
Mg2 0.90660 0.25000 0.29400 0.69000
Co3 0.66690 0.00550 0.20180 0.72000
Mg3 0.66690 0.00550 0.20180 0.28000
Co4 0.56220 0.25000 0.70300 0.41600
Mg4 0.56220 0.25000 0.70300 0.58400
Co5 0.08400 0.75000 0.39820 0.87100
Mg5 0.08400 0.75000 0.39820 0.12900
Co6 0.33810 0.00360 0.39980 0.66800
Mg6 0.33810 0.00360 0.39980 0.33200
Co7 0.00000 0.00000 0.50000 0.80900
Mg7 0.00000 0.00000 0.50000 0.19100
Co8 0.83060 0.01110 0.40130 0.53100
Mg8 0.83060 0.01110 0.40130 0.46900
Co9 0.58130 0.75000 0.40390 0.49300
Mg9 0.58130 0.75000 0.40390 0.50700
O1 0.57950 0.25000 0.25250 1.00000
O2 0.50380 0.00150 0.34990 1.00000
O3 0.41610 0.75000 0.45050 1.00000
O4 0.33290 0.99470 0.54760 1.00000
O5 0.83400 0.97630 0.25460 1.00000
O6 0.00610 0.02770 0.35340 1.00000
O7 0.75170 0.75000 0.35930 1.00000
O8 0.23530 0.25000 0.35310 1.00000
O9 0.25650 0.75000 0.34870 1.00000
O10 0.39330 0.25000 0.74520 1.00000
O11 0.08530 0.25000 0.54900 1.00000
O12 -0.06690 0.25000 0.44460 1.00000
O13 0.74580 0.25000 0.34880 1.00000
O14 0.57590 0.75000 0.54980 1.00000
O15 0.16010 0.02660 0.44340 1.00000

loop_
_cod_related_entry_id
_cod_related_entry_database
_cod_related_entry_code
1 AMCSD 0016680
